data_7202636
loop_
_publ_author_name
'Jim\'enez, Claudio A.'
'Belmar, Julio B.'
'Delgado, Fernando S.'
'Julve, Miguel'
'Ruiz-P\'erez, Catalina'

_publ_section_title
;
 Structural changes in the crystal packing of highly hindered
 symmetrical vicinal bis-amides
;
_journal_issue 9
_journal_name_full CrystEngComm
_journal_page_first 746
_journal_paper_doi 10.1039/b617605d
_journal_volume 9
_journal_year 2007
_chemical_formula_sum 'C34 H52 N2 O4'
_chemical_formula_weight 552.78
_chemical_name_systematic
;
?
;
_space_group_IT_number 2
_symmetry_cell_setting triclinic
_symmetry_space_group_name_Hall '-P 1'
_symmetry_space_group_name_H-M 'P -1'
_atom_sites_solution_hydrogens geom
_atom_sites_solution_primary direct
_atom_sites_solution_secondary difmap
_audit_creation_method SHELXL-97
_cell_angle_alpha 98.90(4)
_cell_angle_beta 102.04(5)
_cell_angle_gamma 104.00(5)
_cell_formula_units_Z 2
_cell_length_a 10.0092(6)
_cell_length_b 11.2895(7)
_cell_length_c 15.5109(8)
_cell_measurement_temperature 293(2)
_cell_volume 1623.9(7)
_computing_cell_refinement 'Dirax/lsq (Duisenberg & Schreurs, 1989-2000)'
_computing_data_collection 'Collect (Nonius BV, 1997-2000)'
_computing_data_reduction 'EvalCCD (Duisenberg & Schreurs 1990-2000)'
_computing_molecular_graphics 'DIAMOND 2.1d (Brandenburg &Putz GbR, 2000)'
_computing_publication_material 'WinGX publication routines (Farrugia, 1999)'
_computing_structure_refinement 'SHELXL-97 (Sheldrick, 1997)'
_computing_structure_solution 'SHELXS-97 (Sheldrick, 1997)'
_diffrn_ambient_temperature 293(2)
_diffrn_detector_area_resol_mean 9
_diffrn_measured_fraction_theta_full 0.958
_diffrn_measured_fraction_theta_max 0.958
_diffrn_measurement_device '95mm CCD camera on \k-goniostat'
_diffrn_measurement_device_type KappaCCD
_diffrn_measurement_method CCD
_diffrn_radiation_monochromator 'horizontally mounted graphite crystal'
_diffrn_radiation_source 'fine-focus sealed tube'
_diffrn_radiation_type MoK\a
_diffrn_radiation_wavelength 0.71073
_diffrn_reflns_av_R_equivalents 0.0287
_diffrn_reflns_av_sigmaI/netI 0.0661
_diffrn_reflns_limit_h_max 12
_diffrn_reflns_limit_h_min -12
_diffrn_reflns_limit_k_max 14
_diffrn_reflns_limit_k_min -14
_diffrn_reflns_limit_l_max 20
_diffrn_reflns_limit_l_min -20
_diffrn_reflns_number 15426
_diffrn_reflns_theta_full 27.50
_diffrn_reflns_theta_max 27.50
_diffrn_reflns_theta_min 4.14
_exptl_absorpt_coefficient_mu 0.073
_exptl_absorpt_correction_type none
_exptl_crystal_colour 0.19
_exptl_crystal_density_diffrn 1.131
_exptl_crystal_density_method 'not measured'
_exptl_crystal_description prism
_exptl_crystal_F_000 604
_exptl_crystal_size_max 0.14
_exptl_crystal_size_mid 0.12
_refine_diff_density_max 0.297
_refine_diff_density_min -0.225
_refine_diff_density_rms 0.041
_refine_ls_extinction_method none
_refine_ls_goodness_of_fit_ref 1.033
_refine_ls_hydrogen_treatment mixed
_refine_ls_matrix_type full
_refine_ls_number_parameters 425
_refine_ls_number_reflns 7124
_refine_ls_number_restraints 0
_refine_ls_restrained_S_all 1.033
_refine_ls_R_factor_all 0.1320
_refine_ls_R_factor_gt 0.0645
_refine_ls_shift/su_max 0.000
_refine_ls_shift/su_mean 0.000
_refine_ls_structure_factor_coef Fsqd
_refine_ls_weighting_details 'calc w=1/[\s^2^(Fo^2^)+(0.0740P)^2^+0.4999P] where P=(Fo^2^+2Fc^2^)/3'
_refine_ls_weighting_scheme calc
_refine_ls_wR_factor_gt 0.1470
_refine_ls_wR_factor_ref 0.1752
_reflns_number_gt 3915
_reflns_number_total 7124
_reflns_threshold_expression >2sigma(I)
_cod_data_source_file b617605d.txt
_cod_data_source_block compound_1
_cod_original_cell_volume 1623.85(16)
_cod_database_code 7202636

loop_
_symmetry_equiv_pos_as_xyz
'x, y, z'
'-x, -y, -z'

loop_
_atom_site_label
_atom_site_type_symbol
_atom_site_fract_x
_atom_site_fract_y
_atom_site_fract_z
_atom_site_U_iso_or_equiv
_atom_site_adp_type
_atom_site_occupancy
_atom_site_symmetry_multiplicity
_atom_site_calc_flag
_atom_site_refinement_flags
_atom_site_disorder_assembly
_atom_site_disorder_group
C1 C -0.1309(2) 0.7835(2) 0.33297(14) 0.0321(5) Uani 1 1 d . . .
C2 C -0.0112(2) 0.8833(2) 0.34139(15) 0.0349(5) Uani 1 1 d . . .
C3 C -0.0243(2) 1.0040(2) 0.33919(14) 0.0334(5) Uani 1 1 d . . .
C4 C -0.1603(2) 1.0169(2) 0.32479(15) 0.0360(5) Uani 1 1 d . . .
C5 C -0.2838(2) 0.9189(2) 0.31142(14) 0.0330(5) Uani 1 1 d . . .
C6 C -0.2662(2) 0.8036(2) 0.31643(15) 0.0336(5) Uani 1 1 d . . .
C7 C -0.1109(2) 0.6605(2) 0.34491(15) 0.0348(5) Uani 1 1 d . . .
C8 C -0.2109(3) 0.4478(2) 0.36348(19) 0.0462(6) Uani 1 1 d . . .
C9 C -0.2117(3) 0.4233(3) 0.4571(2) 0.0514(7) Uani 1 1 d . . .
C10 C -0.3524(3) 0.4111(3) 0.47926(19) 0.0508(7) Uani 1 1 d . . .
C11 C -0.3647(3) 0.3526(2) 0.55997(16) 0.0441(6) Uani 1 1 d . . .
C12 C -0.3329(2) 0.4879(2) 0.70689(15) 0.0347(5) Uani 1 1 d . . .
C13 C -0.2376(2) 0.5642(2) 0.79415(15) 0.0332(5) Uani 1 1 d . . .
C14 C -0.2922(2) 0.6346(2) 0.85344(15) 0.0365(5) Uani 1 1 d . . .
C15 C -0.2034(2) 0.7124(2) 0.93484(15) 0.0389(5) Uani 1 1 d . . .
C16 C -0.0624(2) 0.7134(2) 0.95365(17) 0.0402(6) Uani 1 1 d . . .
C17 C -0.0033(2) 0.6423(2) 0.89881(15) 0.0345(5) Uani 1 1 d . . .
C18 C -0.0932(2) 0.5696(2) 0.81950(16) 0.0347(5) Uani 1 1 d . . .
C19 C -0.4288(2) 0.9460(2) 0.29590(17) 0.0415(6) Uani 1 1 d . . .
C20 C -0.4464(3) 1.0213(4) 0.2252(3) 0.1127(16) Uani 1 1 d . . .
H20A H -0.4374 0.9769 0.1697 0.169 Uiso 1 1 calc R . .
H20B H -0.3742 1.1003 0.2446 0.169 Uiso 1 1 calc R . .
H20C H -0.5388 1.0352 0.2160 0.169 Uiso 1 1 calc R . .
C21 C -0.4405(4) 1.0137(4) 0.3843(2) 0.1154(16) Uani 1 1 d . . .
H21A H -0.4286 0.9638 0.4286 0.173 Uiso 1 1 calc R . .
H21B H -0.5325 1.0281 0.3766 0.173 Uiso 1 1 calc R . .
H21C H -0.3678 1.0923 0.4042 0.173 Uiso 1 1 calc R . .
C22 C -0.5516(3) 0.8268(3) 0.2635(3) 0.0810(10) Uani 1 1 d . . .
H22A H -0.5460 0.7814 0.2073 0.121 Uiso 1 1 calc R . .
H22B H -0.6403 0.8475 0.2550 0.121 Uiso 1 1 calc R . .
H22C H -0.5461 0.7761 0.3077 0.121 Uiso 1 1 calc R . .
C23 C 0.1059(2) 1.1162(2) 0.35208(16) 0.0420(6) Uani 1 1 d . . .
C24 C 0.0653(3) 1.2387(2) 0.3567(2) 0.0715(9) Uani 1 1 d . . .
H24A H -0.0040 1.2336 0.3021 0.107 Uiso 1 1 calc R . .
H24B H 0.1485 1.3065 0.3636 0.107 Uiso 1 1 calc R . .
H24C H 0.0257 1.2528 0.4074 0.107 Uiso 1 1 calc R . .
C25 C 0.1725(3) 1.0990(3) 0.27236(19) 0.0629(8) Uani 1 1 d . . .
H25A H 0.1028 1.0906 0.2172 0.094 Uiso 1 1 calc R . .
H25B H 0.2043 1.0252 0.2703 0.094 Uiso 1 1 calc R . .
H25C H 0.2521 1.1704 0.2796 0.094 Uiso 1 1 calc R . .
C26 C 0.2157(3) 1.1291(3) 0.44024(19) 0.0641(8) Uani 1 1 d . . .
H26A H 0.1732 1.1398 0.4899 0.096 Uiso 1 1 calc R . .
H26B H 0.2956 1.2004 0.4480 0.096 Uiso 1 1 calc R . .
H26C H 0.2472 1.0551 0.4383 0.096 Uiso 1 1 calc R . .
C27 C -0.2609(2) 0.7912(2) 1.00041(17) 0.0490(6) Uani 1 1 d . . .
C28 C -0.3248(3) 0.8813(3) 0.9519(2) 0.0692(9) Uani 1 1 d . . .
H28A H -0.2529 0.9341 0.9313 0.104 Uiso 1 1 calc R . .
H28B H -0.3588 0.9320 0.9929 0.104 Uiso 1 1 calc R . .
H28C H -0.4024 0.8342 0.9011 0.104 Uiso 1 1 calc R . .
C29 C -0.3739(3) 0.7066(3) 1.0334(2) 0.0679(8) Uani 1 1 d . . .
H29A H -0.4092 0.7569 1.0739 0.102 Uiso 1 1 calc R . .
H29B H -0.3327 0.6515 1.0644 0.102 Uiso 1 1 calc R . .
H29C H -0.4509 0.6582 0.9827 0.102 Uiso 1 1 calc R . .
C30 C -0.1437(3) 0.8692(3) 1.0829(2) 0.0776(10) Uani 1 1 d . . .
H30A H -0.0711 0.9239 1.0641 0.116 Uiso 1 1 calc R . .
H30B H -0.1029 0.8150 1.1151 0.116 Uiso 1 1 calc R . .
H30C H -0.1830 0.9181 1.1217 0.116 Uiso 1 1 calc R . .
C31 C 0.1555(2) 0.6518(2) 0.92634(16) 0.0430(6) Uani 1 1 d . . .
C32 C 0.2064(3) 0.6604(5) 1.0257(2) 0.129(2) Uani 1 1 d . . .
H32A H 0.1532 0.5879 1.0416 0.193 Uiso 1 1 calc R . .
H32B H 0.1929 0.7341 1.0585 0.193 Uiso 1 1 calc R . .
H32C H 0.3057 0.6648 1.0406 0.193 Uiso 1 1 calc R . .
C33 C 0.1866(3) 0.5377(4) 0.8802(3) 0.1019(14) Uani 1 1 d . . .
H33A H 0.1564 0.5281 0.8160 0.153 Uiso 1 1 calc R . .
H33B H 0.1362 0.4651 0.8974 0.153 Uiso 1 1 calc R . .
H33C H 0.2871 0.5473 0.8979 0.153 Uiso 1 1 calc R . .
C34 C 0.2360(3) 0.7627(4) 0.8980(4) 0.1237(18) Uani 1 1 d . . .
H34A H 0.2025 0.7534 0.8340 0.186 Uiso 1 1 calc R . .
H34B H 0.3358 0.7684 0.9131 0.186 Uiso 1 1 calc R . .
H34C H 0.2215 0.8373 0.9287 0.186 Uiso 1 1 calc R . .
N1 N -0.2197(2) 0.57276(18) 0.35412(13) 0.0405(5) Uani 1 1 d . . .
N2 N -0.2781(2) 0.43232(17) 0.64639(13) 0.0385(5) Uani 1 1 d . . .
O1 O 0.11985(16) 0.86559(18) 0.35141(14) 0.0560(5) Uani 1 1 d . . .
O2 O -0.43207(16) 0.63008(19) 0.83267(13) 0.0585(5) Uani 1 1 d . . .
O3 O 0.00689(16) 0.63921(15) 0.34819(13) 0.0543(5) Uani 1 1 d . . .
O4 O -0.46373(15) 0.47735(16) 0.68810(11) 0.0524(5) Uani 1 1 d . . .
H18 H -0.061(2) 0.5188(19) 0.7790(14) 0.029(5) Uiso 1 1 d . . .
H6 H -0.348(2) 0.732(2) 0.3057(14) 0.032(6) Uiso 1 1 d . . .
H16 H -0.004(2) 0.762(2) 1.0089(16) 0.042(6) Uiso 1 1 d . . .
H4 H -0.174(2) 1.096(2) 0.3213(14) 0.035(6) Uiso 1 1 d . . .
H1N H -0.301(3) 0.589(2) 0.3518(15) 0.044(7) Uiso 1 1 d . . .
H2N H -0.187(3) 0.435(2) 0.6625(15) 0.041(7) Uiso 1 1 d . . .
H1O H 0.102(3) 0.780(3) 0.354(2) 0.077(10) Uiso 1 1 d . . .
H111 H -0.467(3) 0.336(2) 0.5630(18) 0.066(8) Uiso 1 1 d . . .
H101 H -0.370(3) 0.497(3) 0.489(2) 0.082(9) Uiso 1 1 d . . .
H91 H -0.134(3) 0.494(2) 0.5065(17) 0.056(7) Uiso 1 1 d . . .
H112 H -0.339(2) 0.272(2) 0.5530(15) 0.046(7) Uiso 1 1 d . . .
H92 H -0.193(3) 0.339(3) 0.460(2) 0.082(9) Uiso 1 1 d . . .
H82 H -0.115(3) 0.439(2) 0.3510(18) 0.067(8) Uiso 1 1 d . . .
H102 H -0.425(4) 0.355(3) 0.420(3) 0.105(11) Uiso 1 1 d . . .
H81 H -0.289(3) 0.394(3) 0.3201(19) 0.067(9) Uiso 1 1 d . . .
H2O H -0.467(3) 0.573(3) 0.773(2) 0.099(11) Uiso 1 1 d . . .

loop_
_atom_site_aniso_label
_atom_site_aniso_U_11
_atom_site_aniso_U_22
_atom_site_aniso_U_33
_atom_site_aniso_U_23
_atom_site_aniso_U_13
_atom_site_aniso_U_12
C1 0.0309(11) 0.0347(12) 0.0331(12) 0.0070(10) 0.0105(9) 0.0115(9)
C2 0.0257(11) 0.0428(13) 0.0377(13) 0.0076(11) 0.0088(9) 0.0127(10)
C3 0.0336(11) 0.0336(12) 0.0320(12) 0.0056(10) 0.0077(9) 0.0093(9)
C4 0.0367(12) 0.0357(13) 0.0396(14) 0.0114(11) 0.0105(10) 0.0150(10)
C5 0.0315(11) 0.0427(13) 0.0305(12) 0.0134(10) 0.0100(9) 0.0157(10)
C6 0.0283(11) 0.0387(13) 0.0359(13) 0.0116(10) 0.0107(9) 0.0093(10)
C7 0.0324(11) 0.0365(13) 0.0379(13) 0.0065(10) 0.0104(9) 0.0137(10)
C8 0.0521(16) 0.0372(14) 0.0561(18) 0.0148(13) 0.0214(14) 0.0158(13)
C9 0.0499(15) 0.0495(17) 0.0583(18) 0.0188(15) 0.0160(13) 0.0143(13)
C10 0.0491(15) 0.0593(18) 0.0451(17) 0.0108(14) 0.0121(12) 0.0173(14)
C11 0.0436(14) 0.0431(15) 0.0380(15) 0.0014(12) 0.0096(11) 0.0038(12)
C12 0.0294(11) 0.0358(12) 0.0380(13) 0.0093(10) 0.0075(10) 0.0075(9)
C13 0.0286(11) 0.0345(12) 0.0358(13) 0.0079(10) 0.0077(9) 0.0080(9)
C14 0.0267(11) 0.0425(13) 0.0401(14) 0.0066(11) 0.0082(10) 0.0110(10)
C15 0.0363(12) 0.0421(13) 0.0385(14) 0.0059(11) 0.0100(10) 0.0131(10)
C16 0.0344(12) 0.0470(14) 0.0327(14) 0.0024(12) 0.0028(10) 0.0084(11)
C17 0.0271(11) 0.0408(13) 0.0354(13) 0.0105(11) 0.0077(9) 0.0080(9)
C18 0.0301(11) 0.0395(13) 0.0363(13) 0.0088(11) 0.0108(10) 0.0108(10)
C19 0.0312(12) 0.0501(15) 0.0550(16) 0.0247(13) 0.0168(11) 0.0198(11)
C20 0.064(2) 0.166(4) 0.170(4) 0.134(3) 0.050(2) 0.067(2)
C21 0.076(2) 0.188(4) 0.090(3) -0.017(3) 0.018(2) 0.084(3)
C22 0.0345(15) 0.085(2) 0.125(3) 0.032(2) 0.0122(16) 0.0220(15)
C23 0.0349(12) 0.0374(13) 0.0478(15) 0.0084(11) 0.0069(10) 0.0033(10)
C24 0.0538(17) 0.0392(15) 0.115(3) 0.0204(17) 0.0170(17) 0.0028(13)
C25 0.0501(16) 0.0707(19) 0.0608(19) 0.0138(15) 0.0203(14) -0.0007(14)
C26 0.0512(16) 0.0624(18) 0.0565(19) 0.0020(15) -0.0059(13) -0.0011(13)
C27 0.0434(13) 0.0580(16) 0.0434(15) -0.0026(13) 0.0092(11) 0.0206(12)
C28 0.078(2) 0.0633(19) 0.072(2) 0.0036(17) 0.0193(16) 0.0382(16)
C29 0.0638(18) 0.093(2) 0.0611(19) 0.0172(17) 0.0305(15) 0.0354(17)
C30 0.0667(19) 0.102(3) 0.0516(19) -0.0239(18) 0.0074(15) 0.0323(18)
C31 0.0281(11) 0.0574(16) 0.0413(14) 0.0090(12) 0.0064(10) 0.0109(11)
C32 0.0512(19) 0.285(6) 0.055(2) 0.034(3) 0.0000(16) 0.068(3)
C33 0.0461(17) 0.111(3) 0.133(3) -0.014(3) -0.0086(19) 0.0460(19)
C34 0.0398(17) 0.104(3) 0.243(6) 0.094(3) 0.038(2) 0.0111(18)
N1 0.0386(11) 0.0379(11) 0.0536(13) 0.0153(10) 0.0189(9) 0.0175(9)
N2 0.0289(10) 0.0422(11) 0.0396(12) 0.0042(9) 0.0073(9) 0.0052(9)
O1 0.0290(9) 0.0470(11) 0.0980(16) 0.0217(11) 0.0187(9) 0.0155(8)
O2 0.0298(9) 0.0794(13) 0.0582(12) -0.0107(11) 0.0039(8) 0.0229(8)
O3 0.0373(9) 0.0468(10) 0.0887(14) 0.0203(10) 0.0212(9) 0.0225(8)
O4 0.0270(8) 0.0649(12) 0.0543(11) -0.0062(9) 0.0015(7) 0.0127(8)

loop_
_atom_type_symbol
_atom_type_description
_atom_type_scat_dispersion_real
_atom_type_scat_dispersion_imag
_atom_type_scat_source
C C 0.0033 0.0016 'International Tables Vol C Tables 4.2.6.8 and 6.1.1.4'
H H 0.0000 0.0000 'International Tables Vol C Tables 4.2.6.8 and 6.1.1.4'
N N 0.0061 0.0033 'International Tables Vol C Tables 4.2.6.8 and 6.1.1.4'
O O 0.0106 0.0060 'International Tables Vol C Tables 4.2.6.8 and 6.1.1.4'

loop_
_geom_angle_atom_site_label_1
_geom_angle_atom_site_label_2
_geom_angle_atom_site_label_3
_geom_angle
_geom_angle_site_symmetry_1
_geom_angle_site_symmetry_3
_geom_angle_publ_flag
C2 C1 C6 119.1(2) . . ?
C2 C1 C7 119.07(18) . . ?
C6 C1 C7 121.84(19) . . ?
O1 C2 C1 120.8(2) . . ?
O1 C2 C3 118.46(19) . . ?
C1 C2 C3 120.78(18) . . ?
C4 C3 C2 116.63(19) . . ?
C4 C3 C23 121.5(2) . . ?
C2 C3 C23 121.91(18) . . ?
C3 C4 C5 124.7(2) . . ?
C6 C5 C4 116.83(19) . . ?
C6 C5 C19 123.68(19) . . ?
C4 C5 C19 119.4(2) . . ?
C5 C6 C1 121.9(2) . . ?
O3 C7 N1 119.9(2) . . ?
O3 C7 C1 121.04(19) . . ?
N1 C7 C1 119.10(18) . . ?
N1 C8 C9 113.9(2) . . ?
C10 C9 C8 114.0(2) . . ?
C9 C10 C11 113.4(2) . . ?
N2 C11 C10 114.4(2) . . ?
O4 C12 N2 119.5(2) . . ?
O4 C12 C13 121.06(19) . . ?
N2 C12 C13 119.42(19) . . ?
C18 C13 C14 118.6(2) . . ?
C18 C13 C12 122.03(19) . . ?
C14 C13 C12 119.39(19) . . ?
O2 C14 C15 118.47(19) . . ?
O2 C14 C13 120.6(2) . . ?
C15 C14 C13 120.88(19) . . ?
C16 C15 C14 116.6(2) . . ?
C16 C15 C27 121.7(2) . . ?
C14 C15 C27 121.72(19) . . ?
C15 C16 C17 125.0(2) . . ?
C18 C17 C16 116.4(2) . . ?
C18 C17 C31 123.11(19) . . ?
C16 C17 C31 120.4(2) . . ?
C17 C18 C13 122.5(2) . . ?
C20 C19 C21 111.0(3) . . ?
C20 C19 C22 106.5(3) . . ?
C21 C19 C22 107.8(3) . . ?
C20 C19 C5 111.31(19) . . ?
C21 C19 C5 108.3(2) . . ?
C22 C19 C5 112.0(2) . . ?
C26 C23 C24 107.3(2) . . ?
C26 C23 C25 109.9(2) . . ?
C24 C23 C25 107.9(2) . . ?
C26 C23 C3 110.4(2) . . ?
C24 C23 C3 111.66(19) . . ?
C25 C23 C3 109.60(19) . . ?
C30 C27 C29 107.7(2) . . ?
C30 C27 C28 107.7(2) . . ?
C29 C27 C28 110.1(2) . . ?
C30 C27 C15 111.8(2) . . ?
C29 C27 C15 110.3(2) . . ?
C28 C27 C15 109.1(2) . . ?
C34 C31 C32 111.5(3) . . ?
C34 C31 C33 107.8(3) . . ?
C32 C31 C33 106.0(3) . . ?
C34 C31 C17 108.4(2) . . ?
C32 C31 C17 111.5(2) . . ?
C33 C31 C17 111.5(2) . . ?
C7 N1 C8 122.8(2) . . ?
C12 N2 C11 123.0(2) . . ?

loop_
_geom_bond_atom_site_label_1
_geom_bond_atom_site_label_2
_geom_bond_distance
_geom_bond_site_symmetry_2
_geom_bond_publ_flag
C1 C2 1.399(3) . ?
C1 C6 1.405(3) . ?
C1 C7 1.483(3) . ?
C2 O1 1.355(2) . ?
C2 C3 1.405(3) . ?
C3 C4 1.379(3) . ?
C3 C23 1.535(3) . ?
C4 C5 1.398(3) . ?
C5 C6 1.367(3) . ?
C5 C19 1.533(3) . ?
C7 O3 1.251(2) . ?
C7 N1 1.332(3) . ?
C8 N1 1.462(3) . ?
C8 C9 1.522(4) . ?
C9 C10 1.497(4) . ?
C10 C11 1.517(4) . ?
C11 N2 1.457(3) . ?
C12 O4 1.252(2) . ?
C12 N2 1.332(3) . ?
C12 C13 1.479(3) . ?
C13 C18 1.400(3) . ?
C13 C14 1.405(3) . ?
C14 O2 1.355(2) . ?
C14 C15 1.402(3) . ?
C15 C16 1.377(3) . ?
C15 C27 1.539(3) . ?
C16 C17 1.395(3) . ?
C17 C18 1.366(3) . ?
C17 C31 1.530(3) . ?
C19 C20 1.495(4) . ?
C19 C21 1.504(4) . ?
C19 C22 1.519(4) . ?
C23 C26 1.527(3) . ?
C23 C24 1.528(4) . ?
C23 C25 1.531(3) . ?
C27 C30 1.522(4) . ?
C27 C29 1.524(4) . ?
C27 C28 1.537(4) . ?
C31 C34 1.497(4) . ?
C31 C32 1.498(4) . ?
C31 C33 1.506(4) . ?

loop_
_cod_related_entry_id
_cod_related_entry_database
_cod_related_entry_code
1 ChemSpider 21149159
